data_4068664
loop_
_publ_author_name
'Hamada, Adel'
'Braunstein, Pierre'

_publ_section_title
;
 Palladium Alkyl Complexes Containing \b-Phosphonato&#x2212;Phosphine P,O
 Ligands and Their Reactivity toward CO-Ethylene or -Acrylate Insertion
;
_journal_issue 6
_journal_name_full Organometallics
_journal_page_first 1688
_journal_paper_doi 10.1021/om801020e
_journal_volume 28
_journal_year 2009
_chemical_formula_moiety '2 (C27 H33 O4 P2 Pd), 2 (B F4), C H Cl3'
_chemical_formula_sum 'C55 H67 B2 Cl3 F8 O8 P4 Pd2'
_chemical_formula_weight 1472.74
_chemical_name_systematic
;
 ?
;
_space_group_IT_number 7
_symmetry_cell_setting monoclinic
_symmetry_space_group_name_Hall 'P -2yc'
_symmetry_space_group_name_H-M 'P 1 c 1'
_atom_sites_solution_hydrogens geom
_atom_sites_solution_primary direct
_atom_sites_solution_secondary difmap
_audit_creation_method SHELXL-97
_cell_angle_alpha 90.00
_cell_angle_beta 99.3120(10)
_cell_angle_gamma 90.00
_cell_formula_units_Z 2
_cell_length_a 9.6834(2)
_cell_length_b 16.8383(4)
_cell_length_c 19.4651(5)
_cell_measurement_reflns_used 32487
_cell_measurement_temperature 173(2)
_cell_measurement_theta_max 27.485
_cell_measurement_theta_min 0.998
_cell_volume 3132.00(13)
_computing_cell_refinement 'Denzo (Nonius B.V., 1998)'
_computing_data_collection 'Collect (Nonius B.V., 1998)'
_computing_data_reduction 'Denzo (Nonius B.V., 1998)'
_computing_molecular_graphics 'PLATON 98 (Spek, 1998)'
_computing_publication_material 'SHELXL-97 (Sheldrick, 1997)'
_computing_structure_refinement 'SHELXL-97 (Sheldrick, 1997)'
_computing_structure_solution 'SHELXS-97 (Sheldrick, 1997)'
_diffrn_ambient_temperature 173(2)
_diffrn_measured_fraction_theta_full 0.995
_diffrn_measured_fraction_theta_max 0.995
_diffrn_measurement_device_type KappaCCD
_diffrn_measurement_method 'phi and omega scans'
_diffrn_radiation_monochromator graphite
_diffrn_radiation_source 'fine-focus sealed tube'
_diffrn_radiation_type MoK\a
_diffrn_radiation_wavelength 0.71073
_diffrn_reflns_av_R_equivalents 0.0516
_diffrn_reflns_av_sigmaI/netI 0.0858
_diffrn_reflns_limit_h_max 12
_diffrn_reflns_limit_h_min -12
_diffrn_reflns_limit_k_max 21
_diffrn_reflns_limit_k_min -20
_diffrn_reflns_limit_l_max 21
_diffrn_reflns_limit_l_min -25
_diffrn_reflns_number 26479
_diffrn_reflns_theta_full 27.47
_diffrn_reflns_theta_max 27.47
_diffrn_reflns_theta_min 1.21
_exptl_absorpt_coefficient_mu 0.878
_exptl_absorpt_correction_T_max 0.84399
_exptl_absorpt_correction_T_min 0.74885
_exptl_absorpt_correction_type multi-scan
_exptl_absorpt_process_details 'MULscanABS in PLATON (Spek, 2003)'
_exptl_crystal_colour colorless
_exptl_crystal_density_diffrn 1.562
_exptl_crystal_density_method 'not measured'
_exptl_crystal_description plate
_exptl_crystal_F_000 1492
_exptl_crystal_size_max 0.35
_exptl_crystal_size_mid 0.25
_exptl_crystal_size_min 0.10
_refine_diff_density_max 1.034
_refine_diff_density_min -1.095
_refine_diff_density_rms 0.137
_refine_ls_abs_structure_details 'Flack H D (1983), Acta Cryst. A39, 876-881'
_refine_ls_abs_structure_Flack -0.06(3)
_refine_ls_extinction_method none
_refine_ls_goodness_of_fit_ref 0.999
_refine_ls_hydrogen_treatment constr
_refine_ls_matrix_type full
_refine_ls_number_parameters 733
_refine_ls_number_reflns 11441
_refine_ls_number_restraints 6
_refine_ls_restrained_S_all 1.001
_refine_ls_R_factor_all 0.0848
_refine_ls_R_factor_gt 0.0485
_refine_ls_shift/su_max 0.000
_refine_ls_shift/su_mean 0.000
_refine_ls_structure_factor_coef Fsqd
_refine_ls_weighting_details 'calc w=1/[\s^2^(Fo^2^)+(0.0724P)^2^+0.0000P] where P=(Fo^2^+2Fc^2^)/3'
_refine_ls_weighting_scheme calc
_refine_ls_wR_factor_gt 0.1090
_refine_ls_wR_factor_ref 0.1280
_reflns_number_gt 8323
_reflns_number_total 11441
_reflns_threshold_expression I>2sigma(I)
_cod_data_source_file om801020e_si_003.cif
_cod_data_source_block hamada3
_cod_depositor_comments
;
The following automatic conversions were performed:

'_symmetry_cell_setting' value 'Monoclinic' changed to 'monoclinic'
according to /home/saulius/struct/CIF-dictionaries/cif_core.dic
dictionary named 'cif_core.dic' version 2.4.2 from 2011-04-26.

Automatic conversion script
Id: cif_fix_values 1715 2011-07-08 13:25:40Z adriana 
;
_cod_original_sg_symbol_H-M 'P c'
_cod_database_code 4068664

loop_
_symmetry_equiv_pos_as_xyz
'x, y, z'
'x, -y, z+1/2'

loop_
_atom_site_label
_atom_site_type_symbol
_atom_site_fract_x
_atom_site_fract_y
_atom_site_fract_z
_atom_site_U_iso_or_equiv
_atom_site_adp_type
_atom_site_occupancy
_atom_site_symmetry_multiplicity
_atom_site_calc_flag
_atom_site_refinement_flags
_atom_site_disorder_assembly
_atom_site_disorder_group
C1 C 0.3807(6) 0.5781(4) 0.2851(3) 0.0242(14) Uani 1 1 d . . .
C2 C 0.3229(6) 0.7060(4) 0.1812(3) 0.0229(14) Uani 1 1 d . . .
H2 H 0.4040 0.6787 0.1654 0.027 Uiso 1 1 calc R . .
C3 C 0.6222(7) 0.5421(5) 0.3210(4) 0.0405(19) Uani 1 1 d . . .
H3 H 0.7173 0.5443 0.3146 0.049 Uiso 1 1 calc R . .
C4 C 0.5840(9) 0.4994(5) 0.3769(4) 0.048(2) Uani 1 1 d . . .
H4 H 0.6540 0.4740 0.4094 0.058 Uiso 1 1 calc R . .
C5 C 0.4454(8) 0.4940(4) 0.3851(4) 0.0385(18) Uani 1 1 d . . .
H5 H 0.4198 0.4627 0.4216 0.046 Uiso 1 1 calc R . .
C6 C 0.3444(8) 0.5336(4) 0.3404(4) 0.0361(18) Uani 1 1 d . . .
H6 H 0.2494 0.5309 0.3470 0.043 Uiso 1 1 calc R . .
C7 C 0.1291(7) 0.6692(4) 0.2828(4) 0.0280(16) Uani 1 1 d . . .
C8 C 0.1864(7) 0.7013(4) 0.3473(4) 0.0318(16) Uani 1 1 d . . .
H8 H 0.2850 0.7028 0.3614 0.038 Uiso 1 1 calc R . .
C9 C 0.0981(8) 0.7311(5) 0.3908(4) 0.0400(19) Uani 1 1 d . . .
H9 H 0.1370 0.7520 0.4350 0.048 Uiso 1 1 calc R . .
C10 C -0.0429(8) 0.7306(4) 0.3708(5) 0.041(2) Uani 1 1 d . . .
H10 H -0.1021 0.7521 0.4005 0.049 Uiso 1 1 calc R . .
C11 C -0.0993(8) 0.6988(5) 0.3076(4) 0.040(2) Uani 1 1 d . . .
H11 H -0.1981 0.6980 0.2943 0.049 Uiso 1 1 calc R . .
C12 C -0.0154(7) 0.6678(4) 0.2625(4) 0.0320(17) Uani 1 1 d . . .
H12 H -0.0559 0.6461 0.2188 0.038 Uiso 1 1 calc R . .
C13 C 0.5196(7) 0.5813(4) 0.2751(4) 0.0336(17) Uani 1 1 d . . .
H13 H 0.5443 0.6103 0.2370 0.040 Uiso 1 1 calc R . .
C14 C 0.3879(7) 0.7774(4) 0.2196(4) 0.0270(15) Uani 1 1 d . . .
C15 C 0.5308(7) 0.7896(4) 0.2258(4) 0.0299(16) Uani 1 1 d . . .
H15 H 0.5860 0.7516 0.2064 0.036 Uiso 1 1 calc R . .
C16 C 0.5951(7) 0.8548(4) 0.2589(4) 0.0347(17) Uani 1 1 d . . .
H16 H 0.6935 0.8617 0.2628 0.042 Uiso 1 1 calc R . .
C17 C 0.5149(8) 0.9102(5) 0.2866(4) 0.0382(18) Uani 1 1 d . . .
H17 H 0.5586 0.9558 0.3091 0.046 Uiso 1 1 calc R . .
C18 C 0.3752(8) 0.9008(4) 0.2823(4) 0.0358(17) Uani 1 1 d . . .
H18 H 0.3216 0.9390 0.3025 0.043 Uiso 1 1 calc R . .
C19 C 0.3100(8) 0.8344(5) 0.2480(4) 0.0364(18) Uani 1 1 d . . .
H19 H 0.2116 0.8282 0.2441 0.044 Uiso 1 1 calc R . .
C20 C -0.0516(8) 0.7793(7) 0.0744(5) 0.064(3) Uani 1 1 d . . .
H20A H -0.0833 0.7265 0.0556 0.077 Uiso 1 1 calc R . .
H20B H -0.0391 0.8142 0.0350 0.077 Uiso 1 1 calc R . .
C21 C -0.1589(8) 0.8145(6) 0.1141(5) 0.055(2) Uani 1 1 d . . .
H21A H -0.1697 0.7798 0.1533 0.083 Uiso 1 1 calc R . .
H21B H -0.2489 0.8193 0.0831 0.083 Uiso 1 1 calc R . .
H21C H -0.1276 0.8671 0.1316 0.083 Uiso 1 1 calc R . .
C22 C 0.3998(7) 0.7716(5) 0.0280(4) 0.0366(18) Uani 1 1 d . . .
H22A H 0.4629 0.7382 0.0613 0.044 Uiso 1 1 calc R . .
H22B H 0.4495 0.8217 0.0215 0.044 Uiso 1 1 calc R . .
C23 C 0.3684(8) 0.7295(5) -0.0396(4) 0.044(2) Uani 1 1 d . . .
H23A H 0.3353 0.6757 -0.0320 0.065 Uiso 1 1 calc R . .
H23B H 0.4534 0.7266 -0.0609 0.065 Uiso 1 1 calc R . .
H23C H 0.2958 0.7585 -0.0706 0.065 Uiso 1 1 calc R . .
C24 C 0.0772(7) 0.4705(4) 0.1987(4) 0.0346(17) Uani 1 1 d . . .
H24A H 0.1549 0.4320 0.2101 0.042 Uiso 1 1 calc R . .
H24B H 0.0541 0.4928 0.2425 0.042 Uiso 1 1 calc R . .
C25 C -0.0516(8) 0.4304(5) 0.1560(4) 0.0388(19) Uani 1 1 d . . .
H25A H -0.0575 0.3749 0.1720 0.047 Uiso 1 1 calc R . .
H25B H -0.1371 0.4585 0.1645 0.047 Uiso 1 1 calc R . .
C26 C -0.0468(7) 0.4306(4) 0.0800(4) 0.0319(17) Uani 1 1 d . . .
C27 C -0.1281(7) 0.3717(5) 0.0329(4) 0.041(2) Uani 1 1 d . . .
H27A H -0.1247 0.3861 -0.0156 0.061 Uiso 1 1 calc R . .
H27B H -0.2256 0.3716 0.0407 0.061 Uiso 1 1 calc R . .
H27C H -0.0877 0.3188 0.0425 0.061 Uiso 1 1 calc R . .
C28 C -0.3442(7) 0.1700(4) 0.3333(4) 0.0320(17) Uani 1 1 d . . .
C29 C -0.4858(7) 0.1593(4) 0.3061(4) 0.0356(17) Uani 1 1 d . . .
H29 H -0.5256 0.1827 0.2630 0.043 Uiso 1 1 calc R . .
C30 C -0.5672(7) 0.1131(5) 0.3440(4) 0.042(2) Uani 1 1 d . . .
H30 H -0.6638 0.1059 0.3265 0.051 Uiso 1 1 calc R . .
C31 C -0.5107(8) 0.0781(5) 0.4059(4) 0.0419(19) Uani 1 1 d . . .
H31 H -0.5674 0.0461 0.4303 0.050 Uiso 1 1 calc R . .
C32 C -0.3708(8) 0.0895(4) 0.4324(4) 0.0393(19) Uani 1 1 d . . .
H32 H -0.3318 0.0647 0.4750 0.047 Uiso 1 1 calc R . .
C33 C -0.2878(7) 0.1361(4) 0.3983(4) 0.0328(17) Uani 1 1 d . . .
H33 H -0.1930 0.1456 0.4182 0.039 Uiso 1 1 calc R . .
C34 C -0.1197(7) 0.2870(4) 0.3344(4) 0.0287(15) Uani 1 1 d . . .
C35 C -0.1645(7) 0.3220(4) 0.3925(4) 0.0311(16) Uani 1 1 d . . .
H35 H -0.2502 0.3057 0.4060 0.037 Uiso 1 1 calc R . .
C36 C -0.0835(7) 0.3805(4) 0.4306(4) 0.0347(18) Uani 1 1 d . . .
H36 H -0.1145 0.4047 0.4694 0.042 Uiso 1 1 calc R . .
C37 C 0.0427(8) 0.4030(5) 0.4113(4) 0.044(2) Uani 1 1 d . . .
H37 H 0.0993 0.4419 0.4377 0.052 Uiso 1 1 calc R . .
C38 C 0.0867(8) 0.3688(4) 0.3532(4) 0.0364(18) Uani 1 1 d . . .
H38 H 0.1719 0.3853 0.3394 0.044 Uiso 1 1 calc R . .
C39 C 0.0056(7) 0.3105(4) 0.3156(4) 0.0316(16) Uani 1 1 d . . .
H39 H 0.0366 0.2866 0.2766 0.038 Uiso 1 1 calc R . .
C40 C -0.1224(7) 0.1390(4) 0.2528(4) 0.0269(16) Uani 1 1 d . . .
H40 H -0.0418 0.1674 0.2376 0.032 Uiso 1 1 calc R . .
C41 C -0.0545(6) 0.0812(4) 0.3077(4) 0.0273(16) Uani 1 1 d . . .
C42 C 0.0521(7) 0.1064(4) 0.3601(4) 0.0338(17) Uani 1 1 d . . .
H42 H 0.0855 0.1594 0.3589 0.041 Uiso 1 1 calc R . .
C43 C 0.1108(7) 0.0570(5) 0.4136(4) 0.044(2) Uani 1 1 d . . .
H43 H 0.1804 0.0766 0.4496 0.052 Uiso 1 1 calc R . .
C44 C 0.0673(8) -0.0212(5) 0.4144(5) 0.047(2) Uani 1 1 d . . .
H44 H 0.1084 -0.0557 0.4506 0.056 Uiso 1 1 calc R . .
C45 C -0.0354(8) -0.0490(5) 0.3627(5) 0.049(2) Uani 1 1 d . . .
H45 H -0.0635 -0.1031 0.3625 0.059 Uiso 1 1 calc R . .
C46 C -0.0977(7) 0.0024(5) 0.3108(4) 0.0396(18) Uani 1 1 d . . .
H46 H -0.1714 -0.0167 0.2765 0.048 Uiso 1 1 calc R . .
C47 C -0.0303(8) 0.0472(5) 0.0999(5) 0.050(2) Uani 1 1 d . . .
H47A H -0.0163 0.1050 0.0947 0.060 Uiso 1 1 calc R . .
H47B H -0.0580 0.0241 0.0529 0.060 Uiso 1 1 calc R . .
C48 C 0.1026(9) 0.0097(7) 0.1350(6) 0.080(3) Uani 1 1 d . . .
H48A H 0.1378 0.0387 0.1779 0.120 Uiso 1 1 calc R . .
H48B H 0.1724 0.0113 0.1038 0.120 Uiso 1 1 calc R . .
H48C H 0.0845 -0.0457 0.1463 0.120 Uiso 1 1 calc R . .
C49 C -0.4856(7) 0.0521(5) 0.1525(4) 0.0351(17) Uani 1 1 d . . .
H49A H -0.5071 0.1038 0.1288 0.042 Uiso 1 1 calc R . .
H49B H -0.5574 0.0420 0.1823 0.042 Uiso 1 1 calc R . .
C50 C -0.4916(9) -0.0119(5) 0.0992(4) 0.047(2) Uani 1 1 d . . .
H50A H -0.4162 -0.0043 0.0718 0.071 Uiso 1 1 calc R . .
H50B H -0.5821 -0.0100 0.0683 0.071 Uiso 1 1 calc R . .
H50C H -0.4806 -0.0637 0.1225 0.071 Uiso 1 1 calc R . .
C51 C -0.4132(9) 0.3613(5) 0.2266(4) 0.047(2) Uani 1 1 d . . .
H51A H -0.4580 0.3435 0.2662 0.057 Uiso 1 1 calc R . .
H51B H -0.3358 0.3980 0.2446 0.057 Uiso 1 1 calc R . .
C52 C -0.5174(9) 0.4022(5) 0.1737(4) 0.051(2) Uani 1 1 d . . .
H52A H -0.6112 0.3949 0.1868 0.062 Uiso 1 1 calc R . .
H52B H -0.4967 0.4598 0.1759 0.062 Uiso 1 1 calc R . .
C53 C -0.5240(7) 0.3760(5) 0.1009(4) 0.0345(17) Uani 1 1 d . . .
C54 C -0.6225(8) 0.4137(6) 0.0432(4) 0.052(2) Uani 1 1 d . . .
H54A H -0.6165 0.3862 -0.0006 0.077 Uiso 1 1 calc R . .
H54B H -0.5973 0.4697 0.0391 0.077 Uiso 1 1 calc R . .
H54C H -0.7182 0.4100 0.0532 0.077 Uiso 1 1 calc R . .
C55 C 0.5900(7) 0.8031(5) 0.4724(4) 0.0395(18) Uani 1 1 d . . .
H55 H 0.6256 0.7814 0.5197 0.047 Uiso 1 1 calc R . .
B1 B 0.1876(10) 0.2305(6) 0.1310(7) 0.063(4) Uani 1 1 d D . .
B2 B 0.6513(9) 0.5954(6) 0.0842(5) 0.041(2) Uani 1 1 d . . .
O1 O 0.1693(5) 0.6501(3) 0.0629(2) 0.0307(11) Uani 1 1 d . . .
O2 O 0.0808(5) 0.7715(3) 0.1225(3) 0.0329(12) Uani 1 1 d . . .
O3 O 0.2729(4) 0.7897(3) 0.0577(2) 0.0302(11) Uani 1 1 d . . .
O4 O 0.0240(5) 0.4827(3) 0.0563(2) 0.0303(11) Uani 1 1 d . . .
O5 O -0.2638(5) 0.1681(3) 0.1231(2) 0.0314(11) Uani 1 1 d . . .
O6 O -0.1404(5) 0.0333(3) 0.1418(3) 0.0375(12) Uani 1 1 d . . .
O7 O -0.3478(5) 0.0563(3) 0.1960(2) 0.0300(11) Uani 1 1 d . . .
O8 O -0.4492(5) 0.3211(3) 0.0891(2) 0.0327(12) Uani 1 1 d . . .
F1 F 0.1863(18) 0.3082(10) 0.1003(8) 0.0985(17) Uani 0.50 1 d P A 1
F2 F 0.1297(16) 0.1967(9) 0.1815(8) 0.0985(17) Uani 0.50 1 d P A 1
F3 F 0.1335(17) 0.2043(10) 0.0636(9) 0.0985(17) Uani 0.50 1 d PD A 1
F4 F 0.3298(19) 0.2233(10) 0.1392(9) 0.0985(17) Uani 0.50 1 d P A 1
F1B F 0.1843(17) 0.3124(10) 0.1365(8) 0.0985(17) Uani 0.50 1 d P A 2
F2B F 0.0629(18) 0.2328(9) 0.1547(8) 0.0985(17) Uani 0.50 1 d P A 2
F3B F 0.1776(17) 0.1779(9) 0.0696(9) 0.0985(17) Uani 0.50 1 d PD A 2
F4B F 0.3067(17) 0.2035(10) 0.1603(8) 0.0985(17) Uani 0.50 1 d PD A 2
F5 F 0.7026(12) 0.6277(7) 0.1484(8) 0.0686(13) Uani 0.50 1 d P B 1
F6 F 0.505(2) 0.5935(14) 0.0851(10) 0.0686(13) Uani 0.50 1 d P B 1
F7 F 0.6719(14) 0.5131(9) 0.0810(7) 0.0686(13) Uani 0.50 1 d P B 1
F8 F 0.6730(15) 0.6578(8) 0.0377(8) 0.0686(13) Uani 0.50 1 d P B 1
F5B F 0.7475(12) 0.6037(8) 0.1430(7) 0.0686(13) Uani 0.50 1 d P B 2
F6B F 0.519(2) 0.6029(14) 0.0992(10) 0.0686(13) Uani 0.50 1 d P B 2
F7B F 0.6829(14) 0.5231(10) 0.0543(7) 0.0686(13) Uani 0.50 1 d P B 2
F8B F 0.6672(15) 0.6318(8) 0.0239(9) 0.0686(13) Uani 0.50 1 d P B 2
P1 P 0.23917(17) 0.62591(11) 0.22566(9) 0.0240(4) Uani 1 1 d . . .
P2 P 0.20519(17) 0.72595(10) 0.10079(9) 0.0259(4) Uani 1 1 d . . .
P3 P -0.23276(17) 0.21932(11) 0.27939(9) 0.0265(4) Uani 1 1 d . . .
P4 P -0.22212(18) 0.10079(11) 0.17243(10) 0.0285(4) Uani 1 1 d . . .
Cl1 Cl 0.4235(2) 0.84159(15) 0.47283(14) 0.0638(7) Uani 1 1 d . . .
Cl2 Cl 0.58440(19) 0.72472(12) 0.41143(10) 0.0409(5) Uani 1 1 d . . .
Cl3 Cl 0.7060(2) 0.87774(13) 0.45381(11) 0.0483(5) Uani 1 1 d . . .
Pd1 Pd 0.12923(4) 0.55710(3) 0.13675(3) 0.02636(13) Uani 1 1 d . . .
Pd2 Pd -0.33960(4) 0.26767(3) 0.18000(3) 0.02843(14) Uani 1 1 d . . .

loop_
_atom_site_aniso_label
_atom_site_aniso_U_11
_atom_site_aniso_U_22
_atom_site_aniso_U_33
_atom_site_aniso_U_23
_atom_site_aniso_U_13
_atom_site_aniso_U_12
C1 0.030(3) 0.019(4) 0.022(4) -0.003(3) -0.001(3) 0.002(3)
C2 0.018(3) 0.023(4) 0.028(4) -0.001(3) 0.004(3) -0.004(2)
C3 0.030(4) 0.042(5) 0.045(5) -0.003(4) -0.008(3) 0.003(3)
C4 0.070(6) 0.031(5) 0.036(5) -0.003(4) -0.016(4) 0.009(4)
C5 0.054(5) 0.035(5) 0.024(4) 0.002(4) -0.001(3) 0.007(4)
C6 0.050(4) 0.028(4) 0.031(4) 0.002(3) 0.011(3) -0.004(3)
C7 0.029(4) 0.023(4) 0.033(4) 0.001(3) 0.006(3) -0.001(3)
C8 0.028(4) 0.033(4) 0.033(4) -0.006(3) 0.001(3) -0.003(3)
C9 0.046(5) 0.041(5) 0.035(5) -0.005(4) 0.016(4) 0.001(3)
C10 0.042(5) 0.035(5) 0.052(6) -0.002(4) 0.027(4) -0.003(3)
C11 0.031(4) 0.040(5) 0.052(5) 0.007(4) 0.012(4) 0.003(3)
C12 0.028(4) 0.033(4) 0.033(4) 0.009(3) 0.002(3) 0.001(3)
C13 0.037(4) 0.033(4) 0.027(4) -0.007(3) -0.006(3) 0.000(3)
C14 0.033(4) 0.024(4) 0.024(4) 0.004(3) 0.002(3) -0.007(3)
C15 0.032(4) 0.030(4) 0.028(4) 0.001(3) 0.003(3) -0.006(3)
C16 0.035(4) 0.031(4) 0.034(4) -0.004(4) -0.006(3) -0.005(3)
C17 0.047(5) 0.034(5) 0.032(4) -0.001(4) 0.005(3) -0.011(3)
C18 0.056(5) 0.020(4) 0.032(4) -0.003(3) 0.006(3) -0.001(3)
C19 0.041(4) 0.033(5) 0.035(5) 0.003(4) 0.007(3) -0.004(3)
C20 0.031(4) 0.100(8) 0.058(6) -0.002(6) -0.007(4) 0.020(4)
C21 0.039(5) 0.053(6) 0.073(7) -0.002(5) 0.008(4) 0.019(4)
C22 0.039(4) 0.042(5) 0.030(4) -0.002(4) 0.008(3) -0.007(3)
C23 0.052(5) 0.049(5) 0.031(5) -0.001(4) 0.013(4) -0.004(4)
C24 0.043(4) 0.028(4) 0.032(4) 0.003(3) 0.001(3) 0.000(3)
C25 0.048(4) 0.037(5) 0.030(4) 0.007(4) 0.001(3) -0.015(3)
C26 0.028(4) 0.023(4) 0.043(5) -0.012(3) -0.002(3) 0.000(3)
C27 0.038(4) 0.029(4) 0.051(5) -0.008(4) -0.004(4) -0.009(3)
C28 0.038(4) 0.028(4) 0.031(4) -0.014(3) 0.012(3) -0.005(3)
C29 0.038(4) 0.036(4) 0.034(4) -0.014(4) 0.008(3) 0.000(3)
C30 0.030(4) 0.052(5) 0.051(5) -0.025(4) 0.024(4) -0.015(3)
C31 0.051(5) 0.043(5) 0.037(5) -0.011(4) 0.021(4) -0.014(4)
C32 0.060(5) 0.032(5) 0.030(4) -0.001(4) 0.019(4) 0.006(4)
C33 0.034(4) 0.037(4) 0.027(4) 0.001(3) 0.006(3) -0.003(3)
C34 0.033(4) 0.027(4) 0.024(4) 0.002(3) -0.001(3) 0.000(3)
C35 0.032(4) 0.029(4) 0.031(4) -0.002(3) 0.002(3) 0.000(3)
C36 0.039(4) 0.037(5) 0.027(4) -0.006(3) -0.001(3) 0.004(3)
C37 0.045(4) 0.039(5) 0.039(5) 0.005(4) -0.018(4) -0.012(4)
C38 0.044(4) 0.034(4) 0.031(4) 0.008(4) 0.005(3) -0.003(3)
C39 0.044(4) 0.029(4) 0.024(4) 0.002(3) 0.012(3) -0.001(3)
C40 0.026(3) 0.024(4) 0.032(4) -0.003(3) 0.008(3) -0.007(3)
C41 0.019(3) 0.032(4) 0.032(4) 0.004(3) 0.009(3) 0.000(3)
C42 0.034(4) 0.029(4) 0.036(4) 0.006(4) 0.000(3) -0.005(3)
C43 0.034(4) 0.048(5) 0.045(5) 0.010(4) -0.004(3) 0.003(3)
C44 0.036(4) 0.057(6) 0.049(5) 0.026(5) 0.011(4) 0.011(4)
C45 0.054(5) 0.043(5) 0.051(6) 0.007(4) 0.008(4) 0.000(4)
C46 0.036(4) 0.038(5) 0.045(5) 0.011(4) 0.007(3) -0.005(3)
C47 0.046(5) 0.053(6) 0.055(6) 0.008(5) 0.025(4) 0.012(4)
C48 0.053(6) 0.096(9) 0.092(8) 0.011(7) 0.015(6) -0.015(5)
C49 0.025(4) 0.048(5) 0.032(4) -0.008(4) 0.004(3) -0.004(3)
C50 0.054(5) 0.039(5) 0.047(5) -0.015(4) 0.001(4) 0.001(4)
C51 0.065(5) 0.050(5) 0.029(5) 0.000(4) 0.015(4) 0.017(4)
C52 0.056(5) 0.054(6) 0.045(5) -0.012(5) 0.007(4) 0.026(4)
C53 0.035(4) 0.037(5) 0.032(4) 0.007(4) 0.005(3) 0.005(3)
C54 0.052(5) 0.061(6) 0.039(5) 0.013(5) -0.003(4) 0.017(4)
C55 0.044(4) 0.043(5) 0.032(4) 0.001(4) 0.009(3) -0.013(4)
B1 0.030(5) 0.039(6) 0.126(12) -0.005(7) 0.035(6) -0.016(4)
B2 0.041(5) 0.047(6) 0.031(5) 0.001(5) -0.003(4) -0.013(4)
O1 0.036(3) 0.030(3) 0.026(3) 0.003(2) 0.004(2) -0.005(2)
O2 0.032(3) 0.037(3) 0.028(3) 0.002(2) -0.001(2) 0.004(2)
O3 0.037(3) 0.032(3) 0.024(3) 0.003(2) 0.010(2) -0.003(2)
O4 0.038(3) 0.031(3) 0.022(3) -0.011(2) 0.004(2) -0.010(2)
O5 0.044(3) 0.030(3) 0.019(2) 0.000(2) 0.003(2) 0.005(2)
O6 0.045(3) 0.032(3) 0.040(3) -0.003(2) 0.020(2) 0.003(2)
O7 0.036(3) 0.029(3) 0.025(3) -0.001(2) 0.004(2) 0.000(2)
O8 0.039(3) 0.035(3) 0.024(3) -0.001(2) 0.005(2) 0.009(2)
F1 0.130(4) 0.086(4) 0.092(5) 0.008(4) 0.058(4) -0.004(3)
F2 0.130(4) 0.086(4) 0.092(5) 0.008(4) 0.058(4) -0.004(3)
F3 0.130(4) 0.086(4) 0.092(5) 0.008(4) 0.058(4) -0.004(3)
F4 0.130(4) 0.086(4) 0.092(5) 0.008(4) 0.058(4) -0.004(3)
F1B 0.130(4) 0.086(4) 0.092(5) 0.008(4) 0.058(4) -0.004(3)
F2B 0.130(4) 0.086(4) 0.092(5) 0.008(4) 0.058(4) -0.004(3)
F3B 0.130(4) 0.086(4) 0.092(5) 0.008(4) 0.058(4) -0.004(3)
F4B 0.130(4) 0.086(4) 0.092(5) 0.008(4) 0.058(4) -0.004(3)
F5 0.071(2) 0.067(3) 0.070(4) -0.017(3) 0.020(2) 0.011(2)
F6 0.071(2) 0.067(3) 0.070(4) -0.017(3) 0.020(2) 0.011(2)
F7 0.071(2) 0.067(3) 0.070(4) -0.017(3) 0.020(2) 0.011(2)
F8 0.071(2) 0.067(3) 0.070(4) -0.017(3) 0.020(2) 0.011(2)
F5B 0.071(2) 0.067(3) 0.070(4) -0.017(3) 0.020(2) 0.011(2)
F6B 0.071(2) 0.067(3) 0.070(4) -0.017(3) 0.020(2) 0.011(2)
F7B 0.071(2) 0.067(3) 0.070(4) -0.017(3) 0.020(2) 0.011(2)
F8B 0.071(2) 0.067(3) 0.070(4) -0.017(3) 0.020(2) 0.011(2)
P1 0.0262(9) 0.0241(10) 0.0210(9) -0.0007(8) 0.0018(7) -0.0038(7)
P2 0.0290(9) 0.0266(10) 0.0212(9) 0.0011(8) 0.0014(7) -0.0037(7)
P3 0.0289(9) 0.0288(10) 0.0219(10) 0.0022(8) 0.0040(7) -0.0008(7)
P4 0.0330(10) 0.0280(10) 0.0255(10) -0.0019(8) 0.0076(7) 0.0027(8)
Cl1 0.0466(12) 0.0775(17) 0.0691(16) -0.0276(14) 0.0149(10) 0.0010(11)
Cl2 0.0426(10) 0.0434(12) 0.0355(11) -0.0058(9) 0.0030(8) -0.0021(8)
Cl3 0.0586(12) 0.0488(13) 0.0376(12) 0.0002(10) 0.0081(9) -0.0160(10)
Pd1 0.0306(3) 0.0254(3) 0.0218(3) -0.0003(2) 0.00044(19) -0.0048(2)
Pd2 0.0359(3) 0.0270(3) 0.0220(3) -0.0010(3) 0.0038(2) 0.0031(2)

loop_
_atom_type_symbol
_atom_type_description
_atom_type_scat_dispersion_real
_atom_type_scat_dispersion_imag
_atom_type_scat_source
C C 0.0033 0.0016 'International Tables Vol C Tables 4.2.6.8 and 6.1.1.4'
H H 0.0000 0.0000 'International Tables Vol C Tables 4.2.6.8 and 6.1.1.4'
B B 0.0013 0.0007 'International Tables Vol C Tables 4.2.6.8 and 6.1.1.4'
O O 0.0106 0.0060 'International Tables Vol C Tables 4.2.6.8 and 6.1.1.4'
F F 0.0171 0.0103 'International Tables Vol C Tables 4.2.6.8 and 6.1.1.4'
P P 0.1023 0.0942 'International Tables Vol C Tables 4.2.6.8 and 6.1.1.4'
Cl Cl 0.1484 0.1585 'International Tables Vol C Tables 4.2.6.8 and 6.1.1.4'
Pd Pd -0.9988 1.0072 'International Tables Vol C Tables 4.2.6.8 and 6.1.1.4'

loop_
_geom_angle_atom_site_label_1
_geom_angle_atom_site_label_2
_geom_angle_atom_site_label_3
_geom_angle
C13 C1 C6 119.7(6)
C13 C1 P1 122.5(5)
C6 C1 P1 117.7(5)
C14 C2 P2 115.9(5)
C14 C2 P1 121.9(5)
P2 C2 P1 106.0(3)
C14 C2 H2 103.6
P2 C2 H2 103.6
P1 C2 H2 103.6
C13 C3 C4 119.4(7)
C13 C3 H3 120.3
C4 C3 H3 120.3
C5 C4 C3 120.4(7)
C5 C4 H4 119.8
C3 C4 H4 119.8
C6 C5 C4 120.1(7)
C6 C5 H5 119.9
C4 C5 H5 119.9
C5 C6 C1 120.3(7)
C5 C6 H6 119.8
C1 C6 H6 119.8
C12 C7 C8 119.8(6)
C12 C7 P1 118.9(5)
C8 C7 P1 121.3(5)
C9 C8 C7 119.5(6)
C9 C8 H8 120.2
C7 C8 H8 120.2
C10 C9 C8 120.9(8)
C10 C9 H9 119.6
C8 C9 H9 119.6
C9 C10 C11 119.7(7)
C9 C10 H10 120.2
C11 C10 H10 120.2
C10 C11 C12 121.6(7)
C10 C11 H11 119.2
C12 C11 H11 119.2
C11 C12 C7 118.6(7)
C11 C12 H12 120.7
C7 C12 H12 120.7
C3 C13 C1 119.9(7)
C3 C13 H13 120.0
C1 C13 H13 120.0
C15 C14 C19 117.6(6)
C15 C14 C2 119.6(6)
C19 C14 C2 122.8(6)
C16 C15 C14 122.1(7)
C16 C15 H15 119.0
C14 C15 H15 119.0
C15 C16 C17 118.9(7)
C15 C16 H16 120.5
C17 C16 H16 120.5
C18 C17 C16 121.3(7)
C18 C17 H17 119.3
C16 C17 H17 119.3
C17 C18 C19 119.5(7)
C17 C18 H18 120.3
C19 C18 H18 120.3
C14 C19 C18 120.6(7)
C14 C19 H19 119.7
C18 C19 H19 119.7
O2 C20 C21 108.1(7)
O2 C20 H20A 110.1
C21 C20 H20A 110.1
O2 C20 H20B 110.1
C21 C20 H20B 110.1
H20A C20 H20B 108.4
C20 C21 H21A 109.5
C20 C21 H21B 109.5
H21A C21 H21B 109.5
C20 C21 H21C 109.5
H21A C21 H21C 109.5
H21B C21 H21C 109.5
O3 C22 C23 112.5(6)
O3 C22 H22A 109.1
C23 C22 H22A 109.1
O3 C22 H22B 109.1
C23 C22 H22B 109.1
H22A C22 H22B 107.8
C22 C23 H23A 109.5
C22 C23 H23B 109.5
H23A C23 H23B 109.5
C22 C23 H23C 109.5
H23A C23 H23C 109.5
H23B C23 H23C 109.5
C25 C24 Pd1 104.7(5)
C25 C24 H24A 110.8
Pd1 C24 H24A 110.8
C25 C24 H24B 110.8
Pd1 C24 H24B 110.8
H24A C24 H24B 108.9
C26 C25 C24 112.5(6)
C26 C25 H25A 109.1
C24 C25 H25A 109.1
C26 C25 H25B 109.1
C24 C25 H25B 109.1
H25A C25 H25B 107.8
O4 C26 C27 120.6(7)
O4 C26 C25 118.5(6)
C27 C26 C25 120.9(7)
C26 C27 H27A 109.5
C26 C27 H27B 109.5
H27A C27 H27B 109.5
C26 C27 H27C 109.5
H27A C27 H27C 109.5
H27B C27 H27C 109.5
C29 C28 C33 120.0(7)
C29 C28 P3 118.5(6)
C33 C28 P3 121.3(5)
C30 C29 C28 118.3(8)
C30 C29 H29 120.9
C28 C29 H29 120.9
C31 C30 C29 121.5(7)
C31 C30 H30 119.2
C29 C30 H30 119.2
C30 C31 C32 119.7(7)
C30 C31 H31 120.2
C32 C31 H31 120.2
C33 C32 C31 121.0(8)
C33 C32 H32 119.5
C31 C32 H32 119.5
C32 C33 C28 119.5(7)
C32 C33 H33 120.3
C28 C33 H33 120.3
C39 C34 C35 119.5(6)
C39 C34 P3 119.8(5)
C35 C34 P3 120.3(5)
C36 C35 C34 120.2(7)
C36 C35 H35 119.9
C34 C35 H35 119.9
C37 C36 C35 119.6(7)
C37 C36 H36 120.2
C35 C36 H36 120.2
C36 C37 C38 120.2(7)
C36 C37 H37 119.9
C38 C37 H37 119.9
C39 C38 C37 119.8(7)
C39 C38 H38 120.1
C37 C38 H38 120.1
C34 C39 C38 120.6(7)
C34 C39 H39 119.7
C38 C39 H39 119.7
C41 C40 P4 119.3(5)
C41 C40 P3 118.5(5)
P4 C40 P3 104.4(3)
C41 C40 H40 104.3
P4 C40 H40 104.3
P3 C40 H40 104.3
C42 C41 C46 116.8(7)
C42 C41 C40 120.3(6)
C46 C41 C40 122.8(6)
C43 C42 C41 122.2(7)
C43 C42 H42 118.9
C41 C42 H42 118.9
C42 C43 C44 119.5(8)
C42 C43 H43 120.2
C44 C43 H43 120.2
C45 C44 C43 120.1(8)
C45 C44 H44 119.9
C43 C44 H44 119.9
C44 C45 C46 119.7(8)
C44 C45 H45 120.2
C46 C45 H45 120.2
C45 C46 C41 121.7(7)
C45 C46 H46 119.2
C41 C46 H46 119.2
O6 C47 C48 109.1(7)
O6 C47 H47A 109.9
C48 C47 H47A 109.9
O6 C47 H47B 109.9
C48 C47 H47B 109.9
H47A C47 H47B 108.3
C47 C48 H48A 109.5
C47 C48 H48B 109.5
H48A C48 H48B 109.5
C47 C48 H48C 109.5
H48A C48 H48C 109.5
H48B C48 H48C 109.5
O7 C49 C50 111.6(6)
O7 C49 H49A 109.3
C50 C49 H49A 109.3
O7 C49 H49B 109.3
C50 C49 H49B 109.3
H49A C49 H49B 108.0
C49 C50 H50A 109.5
C49 C50 H50B 109.5
H50A C50 H50B 109.5
C49 C50 H50C 109.5
H50A C50 H50C 109.5
H50B C50 H50C 109.5
C52 C51 Pd2 107.5(5)
C52 C51 H51A 110.2
Pd2 C51 H51A 110.2
C52 C51 H51B 110.2
Pd2 C51 H51B 110.2
H51A C51 H51B 108.5
C53 C52 C51 116.5(6)
C53 C52 H52A 108.2
C51 C52 H52A 108.2
C53 C52 H52B 108.2
C51 C52 H52B 108.2
H52A C52 H52B 107.3
O8 C53 C52 118.3(7)
O8 C53 C54 120.5(7)
C52 C53 C54 121.2(7)
C53 C54 H54A 109.5
C53 C54 H54B 109.5
H54A C54 H54B 109.5
C53 C54 H54C 109.5
H54A C54 H54C 109.5
H54B C54 H54C 109.5
Cl1 C55 Cl3 111.0(5)
Cl1 C55 Cl2 110.7(4)
Cl3 C55 Cl2 110.2(4)
Cl1 C55 H55 108.3
Cl3 C55 H55 108.3
Cl2 C55 H55 108.3
F4B B1 F2 88.6(13)
F4B B1 F2B 129.9(14)
F2 B1 F4 114.3(14)
F2B B1 F4 153.6(15)
F4B B1 F1B 110.5(13)
F2 B1 F1B 110.6(11)
F2B B1 F1B 85.0(10)
F4 B1 F1B 96.6(11)
F4B B1 F3 118.5(13)
F2 B1 F3 114.6(12)
F2B B1 F3 96.2(12)
F4 B1 F3 107.3(12)
F1B B1 F3 112.1(13)
F4B B1 F1 117.0(11)
F2 B1 F1 135.8(12)
F2B B1 F1 99.6(11)
F4 B1 F1 94.0(10)
F3 B1 F1 85.5(12)
F4B B1 F3B 94.8(11)
F2 B1 F3B 111.0(12)
F2B B1 F3B 110.2(12)
F4 B1 F3B 88.5(11)
F1B B1 F3B 131.4(14)
F1 B1 F3B 102.4(12)
F8B B2 F5B 121.6(11)
F8B B2 F6B 112.7(13)
F5B B2 F6B 110.5(10)
F8B B2 F5 122.2(10)
F6B B2 F5 89.1(10)
F8B B2 F7 111.7(9)
F5B B2 F7 93.2(10)
F6B B2 F7 104.2(12)
F5 B2 F7 113.4(10)
F8B B2 F7B 88.2(9)
F5B B2 F7B 105.8(10)
F6B B2 F7B 116.3(12)
F5 B2 F7B 130.3(11)
F8B B2 F6 105.9(13)
F5B B2 F6 122.8(12)
F5 B2 F6 102.3(10)
F7 B2 F6 97.3(12)
F7B B2 F6 105.7(11)
F5B B2 F8 107.9(10)
F6B B2 F8 107.9(14)
F5 B2 F8 102.5(10)
F7 B2 F8 131.5(10)
F7B B2 F8 108.1(9)
F6 B2 F8 105.9(13)
P2 O1 Pd1 109.8(3)
C20 O2 P2 120.6(5)
C22 O3 P2 121.0(4)
C26 O4 Pd1 111.6(4)
P4 O5 Pd2 109.3(3)
C47 O6 P4 123.9(5)
C49 O7 P4 122.4(4)
C53 O8 Pd2 113.4(5)
C7 P1 C1 104.1(3)
C7 P1 C2 109.8(3)
C1 P1 C2 105.9(3)
C7 P1 Pd1 115.8(2)
C1 P1 Pd1 118.8(2)
C2 P1 Pd1 102.0(2)
O1 P2 O2 115.6(3)
O1 P2 O3 114.0(3)
O2 P2 O3 102.6(3)
O1 P2 C2 109.4(3)
O2 P2 C2 105.4(3)
O3 P2 C2 109.3(3)
C34 P3 C28 107.8(3)
C34 P3 C40 107.8(3)
C28 P3 C40 104.5(3)
C34 P3 Pd2 116.2(2)
C28 P3 Pd2 115.9(2)
C40 P3 Pd2 103.6(2)
O5 P4 O6 114.0(3)
O5 P4 O7 114.2(3)
O6 P4 O7 103.4(3)
O5 P4 C40 109.6(3)
O6 P4 C40 110.8(3)
O7 P4 C40 104.3(3)
C24 Pd1 O4 82.9(2)
C24 Pd1 O1 175.1(2)
O4 Pd1 O1 93.02(18)
C24 Pd1 P1 92.7(2)
O4 Pd1 P1 175.42(14)
O1 Pd1 P1 91.42(13)
C51 Pd2 O8 83.0(3)
C51 Pd2 P3 92.5(2)
O8 Pd2 P3 175.45(14)
C51 Pd2 O5 176.7(3)
O8 Pd2 O5 93.78(18)
P3 Pd2 O5 90.75(13)

loop_
_geom_bond_atom_site_label_1
_geom_bond_atom_site_label_2
_geom_bond_distance
C1 C13 1.390(9)
C1 C6 1.402(9)
C1 P1 1.831(6)
C2 C14 1.501(9)
C2 P2 1.812(7)
C2 P1 1.858(6)
C2 H2 1.0000
C3 C13 1.390(10)
C3 C4 1.403(12)
C3 H3 0.9500
C4 C5 1.380(11)
C4 H4 0.9500
C5 C6 1.372(10)
C5 H5 0.9500
C6 H6 0.9500
C7 C12 1.392(9)
C7 C8 1.398(10)
C7 P1 1.813(7)
C8 C9 1.390(10)
C8 H8 0.9500
C9 C10 1.358(11)
C9 H9 0.9500
C10 C11 1.372(12)
C10 H10 0.9500
C11 C12 1.391(10)
C11 H11 0.9500
C12 H12 0.9500
C13 H13 0.9500
C14 C15 1.384(9)
C14 C19 1.388(10)
C15 C16 1.371(9)
C15 H15 0.9500
C16 C17 1.378(10)
C16 H16 0.9500
C17 C18 1.351(10)
C17 H17 0.9500
C18 C19 1.400(10)
C18 H18 0.9500
C19 H19 0.9500
C20 O2 1.467(9)
C20 C21 1.513(12)
C20 H20A 0.9900
C20 H20B 0.9900
C21 H21A 0.9800
C21 H21B 0.9800
C21 H21C 0.9800
C22 O3 1.472(8)
C22 C23 1.482(11)
C22 H22A 0.9900
C22 H22B 0.9900
C23 H23A 0.9800
C23 H23B 0.9800
C23 H23C 0.9800
C24 C25 1.538(10)
C24 Pd1 2.008(7)
C24 H24A 0.9900
C24 H24B 0.9900
C25 C26 1.487(10)
C25 H25A 0.9900
C25 H25B 0.9900
C26 O4 1.247(8)
C26 C27 1.486(10)
C27 H27A 0.9800
C27 H27B 0.9800
C27 H27C 0.9800
C28 C29 1.399(10)
C28 C33 1.416(10)
C28 P3 1.822(7)
C29 C30 1.399(10)
C29 H29 0.9500
C30 C31 1.374(12)
C30 H30 0.9500
C31 C32 1.383(11)
C31 H31 0.9500
C32 C33 1.370(10)
C32 H32 0.9500
C33 H33 0.9500
C34 C39 1.381(9)
C34 C35 1.405(10)
C34 P3 1.807(7)
C35 C36 1.395(9)
C35 H35 0.9500
C36 C37 1.388(11)
C36 H36 0.9500
C37 C38 1.397(11)
C37 H37 0.9500
C38 C39 1.389(10)
C38 H38 0.9500
C39 H39 0.9500
C40 C41 1.514(10)
C40 P4 1.818(7)
C40 P3 1.849(7)
C40 H40 1.0000
C41 C42 1.394(10)
C41 C46 1.396(10)
C42 C43 1.382(10)
C42 H42 0.9500
C43 C44 1.383(11)
C43 H43 0.9500
C44 C45 1.377(12)
C44 H44 0.9500
C45 C46 1.392(11)
C45 H45 0.9500
C46 H46 0.9500
C47 O6 1.462(8)
C47 C48 1.496(13)
C47 H47A 0.9900
C47 H47B 0.9900
C48 H48A 0.9800
C48 H48B 0.9800
C48 H48C 0.9800
C49 O7 1.462(8)
C49 C50 1.491(10)
C49 H49A 0.9900
C49 H49B 0.9900
C50 H50A 0.9800
C50 H50B 0.9800
C50 H50C 0.9800
C51 C52 1.490(11)
C51 Pd2 2.007(8)
C51 H51A 0.9900
C51 H51B 0.9900
C52 C53 1.475(11)
C52 H52A 0.9900
C52 H52B 0.9900
C53 O8 1.219(8)
C53 C54 1.493(10)
C54 H54A 0.9800
C54 H54B 0.9800
C54 H54C 0.9800
C55 Cl1 1.739(8)
C55 Cl3 1.761(7)
C55 Cl2 1.770(8)
C55 H55 1.0000
B1 F4B 1.284(18)
B1 F2 1.335(17)
B1 F2B 1.362(17)
B1 F4 1.37(2)
B1 F1B 1.384(19)
B1 F3 1.403(18)
B1 F1 1.437(19)
B1 F3B 1.479(18)
B2 F8B 1.356(19)
B2 F5B 1.361(16)
B2 F6B 1.37(3)
B2 F5 1.379(16)
B2 F7 1.404(19)
B2 F7B 1.405(19)
B2 F6 1.42(3)
B2 F8 1.43(2)
O1 P2 1.488(5)
O1 Pd1 2.201(5)
O2 P2 1.544(5)
O3 P2 1.570(5)
O4 Pd1 2.132(4)
O5 P4 1.498(5)
O5 Pd2 2.201(5)
O6 P4 1.558(5)
O7 P4 1.559(5)
O8 Pd2 2.112(5)
P1 Pd1 2.2078(18)
P3 Pd2 2.1974(18)

loop_
_geom_torsion_atom_site_label_1
_geom_torsion_atom_site_label_2
_geom_torsion_atom_site_label_3
_geom_torsion_atom_site_label_4
_geom_torsion
C13 C3 C4 C5 2.2(12)
C3 C4 C5 C6 -3.2(11)
C4 C5 C6 C1 1.7(11)
C13 C1 C6 C5 0.7(10)
P1 C1 C6 C5 177.5(6)
C12 C7 C8 C9 0.4(11)
P1 C7 C8 C9 -177.4(6)
C7 C8 C9 C10 -1.2(11)
C8 C9 C10 C11 1.4(12)
C9 C10 C11 C12 -0.9(12)
C10 C11 C12 C7 0.2(11)
C8 C7 C12 C11 0.1(10)
P1 C7 C12 C11 178.0(5)
C4 C3 C13 C1 0.2(11)
C6 C1 C13 C3 -1.7(10)
P1 C1 C13 C3 -178.3(5)
P2 C2 C14 C15 -113.5(6)
P1 C2 C14 C15 115.0(6)
P2 C2 C14 C19 64.4(8)
P1 C2 C14 C19 -67.2(9)
C19 C14 C15 C16 0.5(11)
C2 C14 C15 C16 178.5(7)
C14 C15 C16 C17 -0.5(11)
C15 C16 C17 C18 0.8(11)
C16 C17 C18 C19 -1.3(11)
C15 C14 C19 C18 -1.0(11)
C2 C14 C19 C18 -178.8(7)
C17 C18 C19 C14 1.3(11)
Pd1 C24 C25 C26 33.3(8)
C24 C25 C26 O4 -24.7(10)
C24 C25 C26 C27 157.3(6)
C33 C28 C29 C30 -1.5(10)
P3 C28 C29 C30 172.5(5)
C28 C29 C30 C31 -0.8(11)
C29 C30 C31 C32 1.3(11)
C30 C31 C32 C33 0.7(12)
C31 C32 C33 C28 -3.0(11)
C29 C28 C33 C32 3.4(10)
P3 C28 C33 C32 -170.4(5)
C39 C34 C35 C36 0.6(10)
P3 C34 C35 C36 -173.2(5)
C34 C35 C36 C37 -1.1(10)
C35 C36 C37 C38 1.6(11)
C36 C37 C38 C39 -1.6(11)
C35 C34 C39 C38 -0.7(10)
P3 C34 C39 C38 173.2(6)
C37 C38 C39 C34 1.2(11)
P4 C40 C41 C42 162.3(5)
P3 C40 C41 C42 -68.7(7)
P4 C40 C41 C46 -20.5(9)
P3 C40 C41 C46 108.5(7)
C46 C41 C42 C43 -1.6(11)
C40 C41 C42 C43 175.9(6)
C41 C42 C43 C44 2.8(12)
C42 C43 C44 C45 -1.1(12)
C43 C44 C45 C46 -1.7(12)
C44 C45 C46 C41 2.9(12)
C42 C41 C46 C45 -1.3(11)
C40 C41 C46 C45 -178.6(7)
Pd2 C51 C52 C53 -10.4(10)
C51 C52 C53 O8 3.0(12)
C51 C52 C53 C54 -178.8(8)
C21 C20 O2 P2 170.8(6)
C23 C22 O3 P2 83.3(7)
C27 C26 O4 Pd1 -179.6(5)
C25 C26 O4 Pd1 2.4(8)
C48 C47 O6 P4 121.0(7)
C50 C49 O7 P4 82.0(7)
C52 C53 O8 Pd2 6.0(9)
C54 C53 O8 Pd2 -172.2(6)
C12 C7 P1 C1 -142.1(5)
C8 C7 P1 C1 35.8(7)
C12 C7 P1 C2 104.9(6)
C8 C7 P1 C2 -77.2(6)
C12 C7 P1 Pd1 -9.8(6)
C8 C7 P1 Pd1 168.1(5)
C13 C1 P1 C7 -139.0(6)
C6 C1 P1 C7 44.3(6)
C13 C1 P1 C2 -23.2(6)
C6 C1 P1 C2 160.1(5)
C13 C1 P1 Pd1 90.5(6)
C6 C1 P1 Pd1 -86.2(5)
C14 C2 P1 C7 44.8(6)
P2 C2 P1 C7 -90.7(4)
C14 C2 P1 C1 -67.0(6)
P2 C2 P1 C1 157.4(3)
C14 C2 P1 Pd1 168.1(5)
P2 C2 P1 Pd1 32.5(3)
Pd1 O1 P2 O2 -76.4(3)
Pd1 O1 P2 O3 165.0(2)
Pd1 O1 P2 C2 42.4(3)
C20 O2 P2 O1 -42.7(7)
C20 O2 P2 O3 82.1(7)
C20 O2 P2 C2 -163.6(6)
C22 O3 P2 O1 -55.9(5)
C22 O3 P2 O2 178.3(5)
C22 O3 P2 C2 66.8(5)
C14 C2 P2 O1 170.2(4)
P1 C2 P2 O1 -51.1(4)
C14 C2 P2 O2 -64.9(5)
P1 C2 P2 O2 73.8(4)
C14 C2 P2 O3 44.7(5)
P1 C2 P2 O3 -176.6(3)
C39 C34 P3 C28 156.8(6)
C35 C34 P3 C28 -29.5(7)
C39 C34 P3 C40 44.5(6)
C35 C34 P3 C40 -141.7(6)
C39 C34 P3 Pd2 -71.2(6)
C35 C34 P3 Pd2 102.6(6)
C29 C28 P3 C34 138.0(5)
C33 C28 P3 C34 -48.1(7)
C29 C28 P3 C40 -107.5(6)
C33 C28 P3 C40 66.4(6)
C29 C28 P3 Pd2 5.8(6)
C33 C28 P3 Pd2 179.7(5)
C41 C40 P3 C34 68.2(6)
P4 C40 P3 C34 -156.2(3)
C41 C40 P3 C28 -46.2(6)
P4 C40 P3 C28 89.4(4)
C41 C40 P3 Pd2 -168.1(4)
P4 C40 P3 Pd2 -32.4(3)
Pd2 O5 P4 O6 -168.9(2)
Pd2 O5 P4 O7 72.6(3)
Pd2 O5 P4 C40 -44.0(3)
C47 O6 P4 O5 42.2(7)
C47 O6 P4 O7 166.7(6)
C47 O6 P4 C40 -82.0(6)
C49 O7 P4 O5 28.0(6)
C49 O7 P4 O6 -96.4(5)
C49 O7 P4 C40 147.6(5)
C41 C40 P4 O5 -173.1(4)
P3 C40 P4 O5 51.7(4)
C41 C40 P4 O6 -46.4(5)
P3 C40 P4 O6 178.4(3)
C41 C40 P4 O7 64.2(5)
P3 C40 P4 O7 -70.9(3)
C25 C24 Pd1 O4 -24.6(5)
C25 C24 Pd1 P1 156.8(5)
C26 O4 Pd1 C24 14.2(5)
C26 O4 Pd1 O1 -163.0(5)
P2 O1 Pd1 O4 162.6(3)
P2 O1 Pd1 P1 -18.5(2)
C7 P1 Pd1 C24 -68.8(3)
C1 P1 Pd1 C24 56.3(3)
C2 P1 Pd1 C24 172.1(3)
C7 P1 Pd1 O1 108.6(3)
C1 P1 Pd1 O1 -126.4(3)
C2 P1 Pd1 O1 -10.5(2)
C52 C51 Pd2 O8 10.0(6)
C52 C51 Pd2 P3 -169.6(6)
C53 O8 Pd2 C51 -9.6(6)
C53 O8 Pd2 O5 170.8(5)
C34 P3 Pd2 C51 -51.5(4)
C28 P3 Pd2 C51 76.6(4)
C40 P3 Pd2 C51 -169.5(3)
C34 P3 Pd2 O5 128.1(3)
C28 P3 Pd2 O5 -103.7(3)
C40 P3 Pd2 O5 10.1(2)
P4 O5 Pd2 O8 -160.0(3)
P4 O5 Pd2 P3 19.6(2)
